data_7213770
loop_
_publ_author_name
'Zhang, Zhu-Yan'
'Deng, Zhao-Peng'
'Zhang, Xian-Fa'
'Huo, Li-Hua'
'Zhao, Hui'
'Gao, Shan'

_publ_section_title
;
 Self-assembly of [Cu3I2]- or [CuI]n-based (n = 2, 4, and \\infty )
 coordination polymers from unsymmetrical bis(pyridyl) and in situ
 ligands: syntheses, structures, and properties
;
_journal_issue 3
_journal_name_full CrystEngComm
_journal_page_first 359
_journal_paper_doi 10.1039/c3ce41774c
_journal_volume 16
_journal_year 2014
_chemical_formula_moiety 'C11 H11 Cu2 I2 N3'
_chemical_formula_sum 'C11 H11 Cu2 I2 N3'
_chemical_formula_weight 566.11
_chemical_name_systematic
;
?
;
_space_group_IT_number 15
_symmetry_cell_setting monoclinic
_symmetry_space_group_name_Hall '-C 2yc'
_symmetry_space_group_name_H-M 'C 1 2/c 1'
_atom_sites_solution_hydrogens geom
_atom_sites_solution_primary direct
_atom_sites_solution_secondary difmap
_audit_creation_method SHELXL-97
_cell_angle_alpha 90.00
_cell_angle_beta 108.395(5)
_cell_angle_gamma 90.00
_cell_formula_units_Z 4
_cell_length_a 18.5585(10)
_cell_length_b 4.2800(2)
_cell_length_c 19.0844(9)
_cell_measurement_reflns_used 2016
_cell_measurement_temperature 295(2)
_cell_measurement_theta_max 27.44
_cell_measurement_theta_min 3.71
_cell_volume 1438.43(13)
_computing_cell_refinement RAPID-AUTO
_computing_data_collection 'RAPID-AUTO (Rigaku Corporation, 1998)'
_computing_data_reduction 'CrystalStructure (Rigaku/MSC and Rigaku Corporation, 2002)'
_computing_molecular_graphics SHELXL-97
_computing_structure_refinement 'ORTEP-II (Johnson, 1976)'
_computing_structure_solution 'SHELXS-97 (Sheldrick, 1997)'
_diffrn_ambient_temperature 295(2)
_diffrn_detector_area_resol_mean 10.000
_diffrn_measured_fraction_theta_full 0.990
_diffrn_measured_fraction_theta_max 0.990
_diffrn_measurement_device_type 'Rigaku RAXIS-RAPID'
_diffrn_measurement_method \w
_diffrn_radiation_monochromator graphite
_diffrn_radiation_source 'fine-focus sealed tube'
_diffrn_radiation_type MoK\a
_diffrn_radiation_wavelength 0.71073
_diffrn_reflns_av_R_equivalents 0.0155
_diffrn_reflns_av_sigmaI/netI 0.0317
_diffrn_reflns_limit_h_max 23
_diffrn_reflns_limit_h_min -23
_diffrn_reflns_limit_k_max 5
_diffrn_reflns_limit_k_min -5
_diffrn_reflns_limit_l_max 24
_diffrn_reflns_limit_l_min -16
_diffrn_reflns_number 2794
_diffrn_reflns_theta_full 27.49
_diffrn_reflns_theta_max 27.49
_diffrn_reflns_theta_min 3.70
_diffrn_standards_decay_% 0
_diffrn_standards_interval_count 0
_diffrn_standards_interval_time 0
_diffrn_standards_number 0
_exptl_absorpt_coefficient_mu 7.233
_exptl_absorpt_correction_T_max 0.4100
_exptl_absorpt_correction_T_min 0.3559
_exptl_absorpt_correction_type multi-scan
_exptl_absorpt_process_details 'ABSCOR (Higashi, 1995)'
_exptl_crystal_colour brown
_exptl_crystal_density_diffrn 2.614
_exptl_crystal_density_method 'not measured'
_exptl_crystal_description prism
_exptl_crystal_F_000 1048
_exptl_crystal_size_max 0.18
_exptl_crystal_size_mid 0.15
_exptl_crystal_size_min 0.15
_refine_diff_density_max 0.616
_refine_diff_density_min -0.714
_refine_diff_density_rms 0.112
_refine_ls_extinction_method none
_refine_ls_goodness_of_fit_ref 1.046
_refine_ls_hydrogen_treatment constr
_refine_ls_matrix_type full
_refine_ls_number_parameters 121
_refine_ls_number_reflns 1645
_refine_ls_number_restraints 73
_refine_ls_restrained_S_all 1.041
_refine_ls_R_factor_all 0.0541
_refine_ls_R_factor_gt 0.0376
_refine_ls_shift/su_max 0.001
_refine_ls_shift/su_mean 0.000
_refine_ls_structure_factor_coef Fsqd
_refine_ls_weighting_details 'calc w=1/[\s^2^(Fo^2^)+(0.0373P)^2^+4.5842P] where P=(Fo^2^+2Fc^2^)/3'
_refine_ls_weighting_scheme calc
_refine_ls_wR_factor_gt 0.0804
_refine_ls_wR_factor_ref 0.0896
_reflns_number_gt 1257
_reflns_number_total 1645
_reflns_threshold_expression >2sigma(I)
_cod_data_source_file c3ce41774c.txt
_cod_data_source_block 5
_cod_original_cell_volume 1438.42(12)
_cod_original_sg_symbol_H-M 'C 2/c'
_cod_database_code 7213770

loop_
_symmetry_equiv_pos_as_xyz
'x, y, z'
'x, -y, z+1/2'
'x+1/2, y+1/2, z'
'x+1/2, -y+1/2, z+1/2'
'-x, -y, -z'
'-x, y, -z-1/2'
'-x+1/2, -y+1/2, -z'
'-x+1/2, y+1/2, -z-1/2'

loop_
_atom_site_label
_atom_site_type_symbol
_atom_site_fract_x
_atom_site_fract_y
_atom_site_fract_z
_atom_site_U_iso_or_equiv
_atom_site_adp_type
_atom_site_occupancy
_atom_site_symmetry_multiplicity
_atom_site_calc_flag
_atom_site_refinement_flags
_atom_site_disorder_assembly
_atom_site_disorder_group
I1 I 0.59861(2) 0.69902(9) 0.57363(2) 0.05280(18) Uani 1 1 d . . .
Cu1 Cu 0.55124(6) 0.2066(2) 0.48719(5) 0.0660(3) Uani 1 1 d . . .
N1 N 0.5956(7) 0.142(3) 0.4070(5) 0.058(8) Uani 0.50 1 d PG A -1
C1 C 0.6635(6) 0.268(2) 0.4036(5) 0.044(3) Uani 0.50 1 d PGU A -1
H1 H 0.6916 0.4004 0.4409 0.053 Uiso 0.50 1 calc PR A -1
C2 C 0.6892(5) 0.196(3) 0.3446(6) 0.059(4) Uani 0.50 1 d PGU A -1
H2 H 0.7346 0.2804 0.3424 0.071 Uiso 0.50 1 calc PR A -1
C3 C 0.6472(6) -0.002(3) 0.2890(5) 0.058(4) Uani 0.50 1 d PGU A -1
H3 H 0.6645 -0.0504 0.2495 0.069 Uiso 0.50 1 calc PR A -1
C4 C 0.5794(5) -0.1285(19) 0.2924(4) 0.041(3) Uani 0.50 1 d PGDU A -1
C5 C 0.5536(5) -0.057(3) 0.3514(6) 0.043(4) Uani 0.50 1 d PGU A -1
H5 H 0.5082 -0.1411 0.3537 0.051 Uiso 0.50 1 calc PR A -1
C6 C 0.5324(7) -0.332(2) 0.2357(6) 0.060(3) Uani 0.25 1 d PDU A -1
H6A H 0.4960 -0.4360 0.2548 0.072 Uiso 0.25 1 calc PR A -1
H6B H 0.5643 -0.4924 0.2248 0.072 Uiso 0.25 1 calc PR A -1
N2 N 0.4912(5) -0.171(2) 0.1671(6) 0.041(2) Uani 0.25 1 d PD A -1
H2N H 0.5097 -0.1733 0.1311 0.049 Uiso 0.25 1 calc PR A -1
N6' N 0.5324(7) -0.332(2) 0.2357(6) 0.060(3) Uani 0.25 1 d P A -1
H6N' H 0.5290 -0.5304 0.2418 0.072 Uiso 0.25 1 calc PR A -1
C2' C 0.4912(5) -0.171(2) 0.1671(6) 0.041(2) Uani 0.25 1 d PU A -1
H2'A H 0.5261 -0.0202 0.1578 0.049 Uiso 0.25 1 calc PR A -1
H2'B H 0.4813 -0.3251 0.1279 0.049 Uiso 0.25 1 calc PR A -1
C7 C 0.4226(5) -0.013(2) 0.1582(5) 0.036(3) Uani 0.50 1 d PGDU A -1
C8 C 0.3808(6) -0.023(2) 0.2071(4) 0.059(4) Uani 0.50 1 d PGU A -1
H8 H 0.3988 -0.1359 0.2509 0.070 Uiso 0.50 1 calc PR A -1
C9 C 0.3121(6) 0.135(3) 0.1906(6) 0.061(4) Uani 0.50 1 d PGU A -1
H9 H 0.2841 0.1282 0.2233 0.074 Uiso 0.50 1 calc PR A -1
C10 C 0.2852(5) 0.303(2) 0.1252(6) 0.071(5) Uani 0.50 1 d PGU A -1
H10 H 0.2392 0.4089 0.1141 0.085 Uiso 0.50 1 calc PR A -1
C11 C 0.3270(6) 0.313(3) 0.0763(5) 0.068(5) Uani 0.50 1 d PGU A -1
H11 H 0.3090 0.4255 0.0325 0.082 Uiso 0.50 1 calc PR A -1
N3 N 0.3957(6) 0.155(3) 0.0928(5) 0.039(6) Uani 0.50 1 d PG . -1

loop_
_atom_site_aniso_label
_atom_site_aniso_U_11
_atom_site_aniso_U_22
_atom_site_aniso_U_33
_atom_site_aniso_U_23
_atom_site_aniso_U_13
_atom_site_aniso_U_12
I1 0.0665(3) 0.0341(2) 0.0479(3) -0.00119(17) 0.00389(19) 0.00813(18)
Cu1 0.0822(6) 0.0590(5) 0.0573(5) -0.0033(4) 0.0229(5) -0.0005(4)
N1 0.047(11) 0.049(16) 0.067(18) 0.002(14) 0.002(10) 0.008(10)
C1 0.048(7) 0.037(6) 0.035(6) 0.007(5) -0.005(5) -0.001(5)
C2 0.059(7) 0.061(7) 0.060(8) 0.004(6) 0.022(6) -0.003(6)
C3 0.058(8) 0.058(7) 0.062(8) 0.012(6) 0.026(6) 0.008(6)
C4 0.045(6) 0.037(5) 0.037(6) 0.007(5) 0.008(5) 0.016(5)
C5 0.057(8) 0.046(7) 0.038(6) 0.011(5) 0.035(6) 0.016(6)
C6 0.077(7) 0.048(6) 0.052(6) 0.000(5) 0.015(5) 0.015(5)
N2 0.045(5) 0.041(5) 0.034(5) -0.005(4) 0.008(4) 0.013(4)
N6' 0.077(7) 0.048(6) 0.052(6) 0.000(5) 0.015(5) 0.015(5)
C2' 0.045(5) 0.041(5) 0.034(5) -0.005(4) 0.008(4) 0.013(4)
C7 0.027(5) 0.033(5) 0.048(7) -0.006(5) 0.010(5) 0.000(5)
C8 0.058(8) 0.062(8) 0.060(7) -0.003(6) 0.026(6) -0.002(6)
C9 0.055(7) 0.068(8) 0.069(8) -0.004(7) 0.032(6) 0.000(6)
C10 0.068(8) 0.065(8) 0.075(8) -0.006(6) 0.016(7) 0.000(6)
C11 0.060(8) 0.071(9) 0.068(9) -0.003(7) 0.011(7) -0.003(7)
N3 0.050(10) 0.034(13) 0.030(11) 0.001(9) 0.009(8) 0.003(9)

loop_
_atom_type_symbol
_atom_type_description
_atom_type_scat_dispersion_real
_atom_type_scat_dispersion_imag
_atom_type_scat_source
C C 0.0033 0.0016 'International Tables Vol C Tables 4.2.6.8 and 6.1.1.4'
H H 0.0000 0.0000 'International Tables Vol C Tables 4.2.6.8 and 6.1.1.4'
N N 0.0061 0.0033 'International Tables Vol C Tables 4.2.6.8 and 6.1.1.4'
Cu Cu 0.3201 1.2651 'International Tables Vol C Tables 4.2.6.8 and 6.1.1.4'
I I -0.4742 1.8119 'International Tables Vol C Tables 4.2.6.8 and 6.1.1.4'

loop_
_geom_angle_atom_site_label_1
_geom_angle_atom_site_label_2
_geom_angle_atom_site_label_3
_geom_angle
_geom_angle_site_symmetry_1
_geom_angle_site_symmetry_3
Cu1 I1 Cu1 75.85(3) . 5_666
Cu1 I1 Cu1 106.22(3) . 1_565
Cu1 I1 Cu1 61.44(3) 5_666 1_565
N1 Cu1 N3 3.9(6) . 6_656
N1 Cu1 I1 117.2(3) . .
N3 Cu1 I1 113.7(7) 6_656 .
N1 Cu1 I1 108.4(4) . 5_666
N3 Cu1 I1 111.4(3) 6_656 5_666
I1 Cu1 I1 104.15(3) . 5_666
N1 Cu1 I1 103.0(4) . 1_545
N3 Cu1 I1 103.0(6) 6_656 1_545
I1 Cu1 I1 106.22(3) . 1_545
I1 Cu1 I1 118.56(3) 5_666 1_545
N1 Cu1 Cu1 121.9(3) . 5_656
N3 Cu1 Cu1 125.3(7) 6_656 5_656
I1 Cu1 Cu1 120.85(5) . 5_656
I1 Cu1 Cu1 59.59(4) 5_666 5_656
I1 Cu1 Cu1 58.98(3) 1_545 5_656
C1 N1 C5 120.0 . .
C1 N1 Cu1 125.9(6) . .
C5 N1 Cu1 114.0(6) . .
N1 C1 C2 120.0 . .
N1 C1 H1 120.0 . .
C2 C1 H1 120.0 . .
C3 C2 C1 120.0 . .
C3 C2 H2 120.0 . .
C1 C2 H2 120.0 . .
C2 C3 C4 120.0 . .
C2 C3 H3 120.0 . .
C4 C3 H3 120.0 . .
C3 C4 C5 120.0 . .
C3 C4 C6 122.7(8) . .
C5 C4 C6 117.3(8) . .
C4 C5 N1 120.0 . .
C4 C5 H5 120.0 . .
N1 C5 H5 120.0 . .
C4 C6 N2 113.9(9) . .
C4 C6 H6A 108.8 . .
N2 C6 H6A 108.8 . .
C4 C6 H6B 108.8 . .
N2 C6 H6B 108.8 . .
H6A C6 H6B 107.7 . .
C7 N2 C6 122.2(10) . .
C7 N2 H2N 118.9 . .
C6 N2 H2N 118.9 . .
C8 C7 N3 120.0 . .
C8 C7 N2 125.6(8) . .
N3 C7 N2 114.4(8) . .
C9 C8 C7 120.0 . .
C9 C8 H8 120.0 . .
C7 C8 H8 120.0 . .
C8 C9 C10 120.0 . .
C8 C9 H9 120.0 . .
C10 C9 H9 120.0 . .
C11 C10 C9 120.0 . .
C11 C10 H10 120.0 . .
C9 C10 H10 120.0 . .
C10 C11 N3 120.0 . .
C10 C11 H11 120.0 . .
N3 C11 H11 120.0 . .
C11 N3 C7 120.0 . .
C11 N3 Cu1 113.3(6) . 6_656
C7 N3 Cu1 126.7(6) . 6_656

loop_
_geom_bond_atom_site_label_1
_geom_bond_atom_site_label_2
_geom_bond_distance
_geom_bond_site_symmetry_2
I1 Cu1 2.6497(9) .
I1 Cu1 2.6846(11) 5_666
I1 Cu1 2.7016(9) 1_565
Cu1 N1 1.973(7) .
Cu1 N3 2.07(4) 6_656
Cu1 I1 2.6846(11) 5_666
Cu1 I1 2.7016(9) 1_545
Cu1 Cu1 2.751(2) 5_656
N1 C1 1.3900 .
N1 C5 1.3900 .
C1 C2 1.3900 .
C1 H1 0.9300 .
C2 C3 1.3900 .
C2 H2 0.9300 .
C3 C4 1.3900 .
C3 H3 0.9300 .
C4 C5 1.3900 .
C4 C6 1.448(11) .
C5 H5 0.9300 .
C6 N2 1.464(15) .
C6 H6A 0.9700 .
C6 H6B 0.9700 .
N2 C7 1.403(10) .
N2 H2N 0.8600 .
C7 C8 1.3900 .
C7 N3 1.3900 .
C8 C9 1.3900 .
C8 H8 0.9300 .
C9 C10 1.3900 .
C9 H9 0.9300 .
C10 C11 1.3900 .
C10 H10 0.9300 .
C11 N3 1.3900 .
C11 H11 0.9300 .
N3 Cu1 2.073(7) 6_656

loop_
_geom_hbond_atom_site_label_D
_geom_hbond_atom_site_label_H
_geom_hbond_atom_site_label_A
_geom_hbond_distance_DH
_geom_hbond_distance_HA
_geom_hbond_distance_DA
_geom_hbond_angle_DHA
_geom_hbond_site_symmetry_A
N2 H2N I1 0.86 3.03 3.672(11) 133.0 2_564

loop_
_geom_torsion_atom_site_label_1
_geom_torsion_atom_site_label_2
_geom_torsion_atom_site_label_3
_geom_torsion_atom_site_label_4
_geom_torsion
_geom_torsion_site_symmetry_1
_geom_torsion_site_symmetry_4
Cu1 I1 Cu1 N1 119.7(5) 5_666 .
Cu1 I1 Cu1 N1 65.6(5) 1_565 .
Cu1 I1 Cu1 N3 121.5(5) 5_666 6_656
Cu1 I1 Cu1 N3 67.4(5) 1_565 6_656
Cu1 I1 Cu1 I1 0.0 5_666 5_666
Cu1 I1 Cu1 I1 -54.06(5) 1_565 5_666
Cu1 I1 Cu1 I1 -125.94(5) 5_666 1_545
Cu1 I1 Cu1 I1 180.0 1_565 1_545
Cu1 I1 Cu1 Cu1 -62.77(5) 5_666 5_656
Cu1 I1 Cu1 Cu1 -116.84(5) 1_565 5_656
N3 Cu1 N1 C1 -6(10) 6_656 .
I1 Cu1 N1 C1 20.1(9) . .
I1 Cu1 N1 C1 137.5(6) 5_666 .
I1 Cu1 N1 C1 -96.1(7) 1_545 .
Cu1 Cu1 N1 C1 -157.5(5) 5_656 .
N3 Cu1 N1 C5 173(11) 6_656 .
I1 Cu1 N1 C5 -161.6(3) . .
I1 Cu1 N1 C5 -44.2(6) 5_666 .
I1 Cu1 N1 C5 82.3(5) 1_545 .
Cu1 Cu1 N1 C5 20.9(7) 5_656 .
C5 N1 C1 C2 0.0 . .
Cu1 N1 C1 C2 178.3(10) . .
N1 C1 C2 C3 0.0 . .
C1 C2 C3 C4 0.0 . .
C2 C3 C4 C5 0.0 . .
C2 C3 C4 C6 179.0(9) . .
C3 C4 C5 N1 0.0 . .
C6 C4 C5 N1 -179.1(8) . .
C1 N1 C5 C4 0.0 . .
Cu1 N1 C5 C4 -178.5(9) . .
C3 C4 C6 N2 -73.5(11) . .
C5 C4 C6 N2 105.6(11) . .
C4 C6 N2 C7 -82.1(14) . .
C6 N2 C7 C8 -9.0(14) . .
C6 N2 C7 N3 173.3(8) . .
N3 C7 C8 C9 0.0 . .
N2 C7 C8 C9 -177.6(9) . .
C7 C8 C9 C10 0.0 . .
C8 C9 C10 C11 0.0 . .
C9 C10 C11 N3 0.0 . .
C10 C11 N3 C7 0.0 . .
C10 C11 N3 Cu1 -179.3(8) . 6_656
C8 C7 N3 C11 0.0 . .
N2 C7 N3 C11 177.9(8) . .
C8 C7 N3 Cu1 179.2(9) . 6_656
N2 C7 N3 Cu1 -2.9(8) . 6_656
